data_7156335
loop_
_publ_author_name
'Devi, Runjun'
'Das, Jonali'
'Sarma, Bipul'
'Das, Sajal Kumar'

_publ_section_title
;
 Phenolate-induced intramolecular ring-opening cyclization of
 N-tosylaziridines: access to functionalized benzoxacycles.
;
_journal_issue 32
_journal_name_full 'Organic &amp; biomolecular chemistry'
_journal_page_first 5846
_journal_page_last 5858
_journal_paper_doi 10.1039/c8ob01143e
_journal_volume 16
_journal_year 2018
_chemical_formula_sum 'C18 H21 N O4 S'
_chemical_formula_weight 347.42
_space_group_IT_number 33
_space_group_name_Hall 'P 2c -2n'
_space_group_name_H-M_alt 'P n a 21'
_symmetry_cell_setting orthorhombic
_symmetry_space_group_name_Hall 'P 2c -2n'
_symmetry_space_group_name_H-M 'P n a 21'
_atom_sites_solution_hydrogens geom
_atom_sites_solution_primary direct
_atom_sites_solution_secondary difmap
_audit_creation_method SHELXL-97
_audit_update_record
;
2018-07-01 deposited with the CCDC.
2018-07-24 downloaded from the CCDC.
;
_cell_angle_alpha 90.00
_cell_angle_beta 90.00
_cell_angle_gamma 90.00
_cell_formula_units_Z 8
_cell_length_a 19.409(11)
_cell_length_b 22.804(14)
_cell_length_c 7.899(5)
_cell_measurement_reflns_used 2046
_cell_measurement_temperature 296(2)
_cell_measurement_theta_max 17.43
_cell_measurement_theta_min 2.28
_cell_volume 3496(4)
_computing_cell_refinement 'Bruker SAINT'
_computing_data_collection 'Bruker APEX2'
_computing_data_reduction 'Bruker SAINT'
_computing_molecular_graphics 'Bruker SHELXTL'
_computing_publication_material 'Bruker SHELXTL'
_computing_structure_refinement 'SHELXL-2014 (Sheldrick, 2014)'
_computing_structure_solution 'SHELXS-97 (Sheldrick, 2008)'
_diffrn_ambient_temperature 296(2)
_diffrn_measured_fraction_theta_full 0.986
_diffrn_measured_fraction_theta_max 0.986
_diffrn_measurement_device_type 'Bruker APEX-II CCD'
_diffrn_measurement_method '\f and \w scans'
_diffrn_radiation_monochromator graphite
_diffrn_radiation_source 'fine-focus sealed tube'
_diffrn_radiation_type MoK\a
_diffrn_radiation_wavelength 0.71073
_diffrn_reflns_av_R_equivalents 0.1599
_diffrn_reflns_av_sigmaI/netI 0.1676
_diffrn_reflns_limit_h_max 23
_diffrn_reflns_limit_h_min -25
_diffrn_reflns_limit_k_max 29
_diffrn_reflns_limit_k_min -29
_diffrn_reflns_limit_l_max 9
_diffrn_reflns_limit_l_min -10
_diffrn_reflns_number 36469
_diffrn_reflns_theta_full 27.92
_diffrn_reflns_theta_max 27.92
_diffrn_reflns_theta_min 2.07
_exptl_absorpt_coefficient_mu 0.206
_exptl_absorpt_correction_T_max 0.9658
_exptl_absorpt_correction_T_min 0.9239
_exptl_absorpt_correction_type multi-scan
_exptl_absorpt_process_details SADABS
_exptl_crystal_colour colourless
_exptl_crystal_density_diffrn 1.320
_exptl_crystal_density_method 'not measured'
_exptl_crystal_description block
_exptl_crystal_F_000 1472
_exptl_crystal_size_max 0.39
_exptl_crystal_size_mid 0.31
_exptl_crystal_size_min 0.17
_refine_diff_density_max 0.442
_refine_diff_density_min -0.383
_refine_diff_density_rms 0.065
_refine_ls_abs_structure_details 'Flack H D (1983), Acta Cryst. A39, 876-881'
_refine_ls_abs_structure_Flack 0.34(13)
_refine_ls_extinction_method none
_refine_ls_goodness_of_fit_ref 0.935
_refine_ls_hydrogen_treatment mixed
_refine_ls_matrix_type full
_refine_ls_number_parameters 463
_refine_ls_number_reflns 7968
_refine_ls_number_restraints 1
_refine_ls_restrained_S_all 0.935
_refine_ls_R_factor_all 0.2092
_refine_ls_R_factor_gt 0.0691
_refine_ls_shift/su_max 2.334
_refine_ls_shift/su_mean 0.027
_refine_ls_structure_factor_coef Fsqd
_refine_ls_weighting_details 'calc w=1/[\s^2^(Fo^2^)+(0.0794P)^2^+0.0000P] where P=(Fo^2^+2Fc^2^)/3'
_refine_ls_weighting_scheme calc
_refine_ls_wR_factor_gt 0.1368
_refine_ls_wR_factor_ref 0.1922
_reflns_number_gt 3221
_reflns_number_total 7968
_reflns_threshold_expression >2sigma(I)
_cod_data_source_file c8ob01143e2.cif
_cod_data_source_block pna21
_cod_depositor_comments
;
The following automatic conversions were performed:

'_symmetry_cell_setting' value 'Orthorhombic' changed to
'orthorhombic' according to
/home/data/users/saulius/crontab/automatic-downloads/rss-feeds/RSC/lib/dictionaries/cif_core.dic
dictionary named 'cif_core.dic' version 2.4.2 from 2011-04-26.

Automatic conversion script
Id: cif_fix_values 4973 2017-02-22 13:04:09Z antanas 

 Adding full bibliography for 7156335.cif.
;
_cod_original_sg_symbol_H-M Pna2(1)
_cod_database_code 7156335

loop_
_symmetry_equiv_pos_as_xyz
'x, y, z'
'-x, -y, z+1/2'
'x+1/2, -y+1/2, z'
'-x+1/2, y+1/2, z+1/2'

loop_
_atom_site_label
_atom_site_type_symbol
_atom_site_fract_x
_atom_site_fract_y
_atom_site_fract_z
_atom_site_U_iso_or_equiv
_atom_site_adp_type
_atom_site_occupancy
_atom_site_symmetry_multiplicity
_atom_site_calc_flag
_atom_site_refinement_flags
C13 C 0.1387(3) 0.4991(3) 0.1794(8) 0.0542(17) Uani 1 1 d .
C16 C 0.1282(4) 0.5278(3) -0.1626(10) 0.069(2) Uani 1 1 d .
H16 H 0.1247 0.5378 -0.2765 0.082 Uiso 1 1 calc R
C15 C 0.0714(4) 0.5335(3) -0.0604(10) 0.069(2) Uani 1 1 d .
H15 H 0.0295 0.5463 -0.1044 0.083 Uiso 1 1 calc R
C17 C 0.1912(4) 0.5076(3) -0.1000(8) 0.0555(18) Uani 1 1 d .
H17 H 0.2293 0.5038 -0.1706 0.067 Uiso 1 1 calc R
C14 C 0.0777(4) 0.5197(3) 0.1098(10) 0.067(2) Uani 1 1 d .
H14 H 0.0396 0.5244 0.1800 0.080 Uiso 1 1 calc R
C36 C -0.0440(3) 0.6673(3) 1.1228(8) 0.0468(15) Uani 1 1 d .
C31 C -0.1033(3) 0.6785(2) 1.0324(9) 0.0527(16) Uani 1 1 d .
C33 C -0.1694(4) 0.6423(3) 1.2708(9) 0.0598(18) Uani 1 1 d .
H33 H -0.2116 0.6341 1.3216 0.072 Uiso 1 1 calc R
C34 C -0.1075(4) 0.6303(3) 1.3560(8) 0.0582(18) Uani 1 1 d .
H34 H -0.1086 0.6130 1.4626 0.070 Uiso 1 1 calc R
C35 C -0.0450(3) 0.6442(3) 1.2826(8) 0.0538(16) Uani 1 1 d .
H35 H -0.0040 0.6378 1.3410 0.065 Uiso 1 1 calc R
C32 C -0.1667(3) 0.6661(3) 1.1112(9) 0.0596(18) Uani 1 1 d .
H32 H -0.2076 0.6743 1.0542 0.072 Uiso 1 1 calc R
C28 C 0.0264(3) 0.7077(3) 0.8964(8) 0.0474(16) Uani 1 1 d .
H28 H 0.021(3) 0.750(3) 0.916(7) 0.057 Uiso 1 1 calc .
C30 C -0.0995(3) 0.7019(3) 0.8551(9) 0.0635(19) Uani 1 1 d .
H30A H -0.1062 0.7441 0.8564 0.076 Uiso 1 1 calc R
H30B H -0.1358 0.6846 0.7871 0.076 Uiso 1 1 calc R
C11 C 0.2203(3) 0.4779(3) 0.4166(7) 0.0574(18) Uani 1 1 d .
H11A H 0.2410 0.5164 0.4283 0.069 Uiso 1 1 calc R
H11B H 0.2229 0.4583 0.5254 0.069 Uiso 1 1 calc R
C12 C 0.1450(3) 0.4844(3) 0.3645(9) 0.067(2) Uani 1 1 d .
H12A H 0.1207 0.4481 0.3875 0.081 Uiso 1 1 calc R
H12B H 0.1237 0.5152 0.4312 0.081 Uiso 1 1 calc R
C29 C -0.0286(3) 0.6874(3) 0.7756(8) 0.0547(17) Uani 1 1 d .
H29A H -0.0246 0.6455 0.7567 0.066 Uiso 1 1 calc R
H29B H -0.0237 0.7073 0.6677 0.066 Uiso 1 1 calc R
C10 C 0.2597(3) 0.4428(3) 0.2861(7) 0.0451(15) Uani 1 1 d .
H10 H 0.238(3) 0.405(2) 0.272(7) 0.054 Uiso 1 1 calc .
C3 C 0.5623(3) 0.3355(3) 0.6518(9) 0.0572(17) Uani 1 1 d .
H3 H 0.5795 0.2985 0.6777 0.069 Uiso 1 1 calc R
C8 C 0.3359(3) 0.4335(3) 0.3290(7) 0.0433(15) Uani 1 1 d .
H8 H 0.356(3) 0.472(3) 0.359(7) 0.052 Uiso 1 1 calc .
C1 C 0.4663(3) 0.4011(2) 0.6324(7) 0.0448(14) Uani 1 1 d .
C4 C 0.6076(3) 0.3789(3) 0.5959(8) 0.0574(18) Uani 1 1 d .
C2 C 0.4921(3) 0.3461(3) 0.6698(8) 0.0555(17) Uani 1 1 d .
H2 H 0.4628 0.3165 0.7067 0.067 Uiso 1 1 calc R
C6 C 0.5111(4) 0.4441(3) 0.5749(9) 0.070(2) Uani 1 1 d .
H6 H 0.4939 0.4811 0.5491 0.084 Uiso 1 1 calc R
C5 C 0.5810(4) 0.4332(3) 0.5549(10) 0.075(2) Uani 1 1 d .
H5 H 0.6099 0.4625 0.5140 0.090 Uiso 1 1 calc R
C20 C 0.2503(3) 0.6317(3) 0.5973(8) 0.0578(18) Uani 1 1 d .
H20 H 0.2179 0.6034 0.6264 0.069 Uiso 1 1 calc R
C19 C 0.2291(3) 0.6850(2) 0.5337(7) 0.0427(14) Uani 1 1 d .
C22 C 0.3692(3) 0.6621(3) 0.5764(9) 0.0598(19) Uani 1 1 d .
C24 C 0.2782(3) 0.7270(3) 0.4936(9) 0.0555(16) Uani 1 1 d .
H24 H 0.2643 0.7633 0.4519 0.067 Uiso 1 1 calc R
C21 C 0.3197(4) 0.6204(3) 0.6179(9) 0.067(2) Uani 1 1 d .
H21 H 0.3336 0.5842 0.6603 0.081 Uiso 1 1 calc R
C23 C 0.3473(3) 0.7155(3) 0.5150(9) 0.0588(17) Uani 1 1 d .
H23 H 0.3796 0.7441 0.4876 0.071 Uiso 1 1 calc R
C26 C 0.1003(3) 0.6960(3) 0.8387(8) 0.0474(16) Uani 1 1 d .
H26 H 0.103(3) 0.654(2) 0.809(8) 0.057 Uiso 1 1 calc .
C27 C 0.1550(3) 0.7073(3) 0.9679(7) 0.0460(16) Uani 1 1 d .
H27A H 0.1482 0.6814 1.0641 0.055 Uiso 1 1 calc R
H27B H 0.1999 0.6989 0.9195 0.055 Uiso 1 1 calc R
O8 O 0.1529(2) 0.7671(2) 1.0236(6) 0.0548(12) Uani 1 1 d .
O1 O 0.3520(2) 0.3746(2) 0.7817(5) 0.0583(12) Uani 1 1 d .
S2 S 0.14048(8) 0.69977(7) 0.50975(19) 0.0468(4) Uani 1 1 d .
O6 O 0.1337(2) 0.74454(19) 0.3804(5) 0.0568(12) Uani 1 1 d .
O5 O 0.1064(2) 0.64339(17) 0.4913(6) 0.0582(12) Uani 1 1 d .
S1 S 0.37706(8) 0.41460(7) 0.6532(2) 0.0510(4) Uani 1 1 d .
O2 O 0.3678(2) 0.47686(18) 0.6758(6) 0.0663(13) Uani 1 1 d .
N1 N 0.3386(2) 0.3957(2) 0.4802(6) 0.0469(13) Uani 1 1 d .
N2 N 0.1113(3) 0.7293(2) 0.6806(6) 0.0437(13) Uani 1 1 d .
C9 C 0.3784(3) 0.4078(3) 0.1863(8) 0.0543(17) Uani 1 1 d .
H9A H 0.3781 0.4343 0.0903 0.065 Uiso 1 1 calc R
H9B H 0.4257 0.4028 0.2231 0.065 Uiso 1 1 calc R
O4 O 0.3502(2) 0.35228(19) 0.1372(6) 0.0606(13) Uani 1 1 d .
C25 C 0.4454(3) 0.6496(3) 0.6046(10) 0.085(2) Uani 1 1 d .
H25A H 0.4725 0.6794 0.5503 0.127 Uiso 1 1 calc R
H25B H 0.4568 0.6120 0.5574 0.127 Uiso 1 1 calc R
H25C H 0.4551 0.6495 0.7238 0.127 Uiso 1 1 calc R
C7 C 0.6834(4) 0.3666(3) 0.5856(11) 0.084(2) Uani 1 1 d .
H7A H 0.7059 0.3979 0.5262 0.125 Uiso 1 1 calc R
H7B H 0.6907 0.3304 0.5261 0.125 Uiso 1 1 calc R
H7C H 0.7020 0.3635 0.6978 0.125 Uiso 1 1 calc R
O3 O 0.2593(2) 0.47353(17) 0.1250(5) 0.0531(10) Uani 1 1 d .
C18 C 0.1954(3) 0.4932(2) 0.0712(7) 0.0454(15) Uani 1 1 d .
O7 O 0.0219(2) 0.67765(18) 1.0574(5) 0.0549(11) Uani 1 1 d .
H2A H 0.122(3) 0.763(3) 0.699(9) 0.06(2) Uiso 1 1 d .
H8A H 0.153(3) 0.768(3) 1.123(8) 0.046(19) Uiso 1 1 d .
H4A H 0.361(4) 0.341(4) 0.031(14) 0.13(3) Uiso 1 1 d .
H1A H 0.340(4) 0.353(4) 0.488(13) 0.13(3) Uiso 1 1 d .

loop_
_atom_site_aniso_label
_atom_site_aniso_U_11
_atom_site_aniso_U_22
_atom_site_aniso_U_33
_atom_site_aniso_U_23
_atom_site_aniso_U_13
_atom_site_aniso_U_12
C13 0.071(5) 0.059(4) 0.033(4) 0.000(3) -0.001(4) 0.008(3)
C16 0.095(6) 0.050(4) 0.061(5) 0.016(4) -0.016(5) -0.009(4)
C15 0.077(6) 0.065(5) 0.066(5) 0.009(4) -0.017(4) 0.005(4)
C17 0.079(5) 0.053(4) 0.034(4) 0.003(3) -0.009(3) 0.002(4)
C14 0.064(5) 0.070(5) 0.066(5) 0.010(4) -0.008(4) 0.018(4)
C36 0.047(4) 0.053(4) 0.041(4) 0.001(3) 0.003(3) -0.005(3)
C31 0.054(4) 0.050(4) 0.055(4) -0.001(3) 0.000(4) 0.002(3)
C33 0.054(5) 0.060(4) 0.066(5) -0.011(4) 0.013(4) -0.010(4)
C34 0.068(5) 0.059(4) 0.048(4) 0.000(3) 0.009(4) -0.008(4)
C35 0.054(4) 0.060(4) 0.048(4) 0.004(3) 0.003(3) -0.003(3)
C32 0.045(4) 0.063(4) 0.070(5) -0.005(4) 0.002(4) -0.002(3)
C28 0.046(4) 0.055(4) 0.041(4) 0.001(3) 0.000(3) 0.001(3)
C30 0.046(4) 0.082(5) 0.063(5) 0.007(4) -0.010(3) 0.003(4)
C11 0.068(5) 0.074(5) 0.030(3) -0.002(3) 0.005(3) 0.022(4)
C12 0.068(5) 0.079(5) 0.056(5) 0.009(4) 0.012(4) 0.024(4)
C29 0.054(5) 0.071(5) 0.039(4) -0.006(3) -0.008(3) 0.000(4)
C10 0.057(4) 0.050(4) 0.028(3) 0.007(3) -0.002(3) 0.006(3)
C3 0.063(5) 0.052(4) 0.057(4) -0.002(4) -0.014(4) 0.008(3)
C8 0.050(4) 0.043(4) 0.037(4) 0.004(3) -0.001(3) 0.006(3)
C1 0.054(4) 0.042(4) 0.038(3) -0.004(3) -0.006(3) 0.000(3)
C4 0.056(5) 0.061(5) 0.055(4) 0.002(4) 0.001(3) -0.003(4)
C2 0.055(4) 0.056(4) 0.055(4) -0.002(3) -0.009(4) -0.002(3)
C6 0.085(6) 0.048(4) 0.077(5) 0.001(4) -0.008(4) 0.008(4)
C5 0.073(6) 0.072(5) 0.081(6) 0.002(4) 0.016(4) -0.007(4)
C20 0.060(5) 0.048(4) 0.066(5) 0.009(3) 0.008(4) 0.004(3)
C19 0.042(4) 0.050(4) 0.036(3) 0.002(3) 0.003(3) 0.004(3)
C22 0.047(5) 0.072(5) 0.060(5) -0.003(4) -0.005(3) 0.006(4)
C24 0.067(5) 0.047(4) 0.052(4) -0.007(3) 0.001(4) 0.001(3)
C21 0.076(5) 0.058(5) 0.068(5) 0.014(4) 0.002(4) 0.018(4)
C23 0.048(4) 0.066(4) 0.063(4) -0.004(4) -0.003(4) -0.008(3)
C26 0.054(4) 0.048(4) 0.040(4) 0.008(3) 0.004(3) -0.001(3)
C27 0.046(4) 0.057(4) 0.035(4) -0.001(3) 0.003(3) 0.009(3)
O8 0.072(3) 0.061(3) 0.032(3) -0.001(2) 0.002(3) -0.010(2)
O1 0.068(3) 0.074(3) 0.033(2) 0.010(2) 0.008(2) 0.008(2)
S2 0.0574(10) 0.0486(9) 0.0344(8) -0.0019(8) -0.0018(8) 0.0023(7)
O6 0.068(3) 0.068(3) 0.034(2) 0.012(2) -0.003(2) 0.009(2)
O5 0.063(3) 0.050(3) 0.061(3) -0.012(2) -0.009(2) -0.016(2)
S1 0.0596(10) 0.0564(10) 0.0370(9) -0.0030(8) -0.0046(9) 0.0094(8)
O2 0.084(3) 0.047(3) 0.068(3) -0.016(2) -0.012(3) 0.020(2)
N1 0.050(3) 0.051(3) 0.039(3) -0.004(3) -0.012(2) 0.002(2)
N2 0.067(4) 0.037(3) 0.028(3) -0.002(2) 0.007(2) 0.005(3)
C9 0.059(4) 0.058(4) 0.046(4) -0.002(3) 0.008(3) 0.005(3)
O4 0.096(4) 0.048(3) 0.038(3) -0.009(2) 0.005(3) 0.011(2)
C25 0.056(5) 0.121(7) 0.078(6) -0.008(5) -0.004(4) 0.016(4)
C7 0.060(5) 0.094(6) 0.097(7) 0.007(5) 0.008(4) -0.004(4)
O3 0.060(3) 0.061(3) 0.038(2) 0.009(2) 0.002(2) 0.006(2)
C18 0.058(4) 0.040(4) 0.038(4) -0.001(3) -0.005(3) 0.000(3)
O7 0.047(3) 0.082(3) 0.036(3) 0.015(2) 0.0009(19) -0.004(2)

loop_
_atom_type_symbol
_atom_type_description
_atom_type_scat_dispersion_real
_atom_type_scat_dispersion_imag
_atom_type_scat_source
C C 0.0033 0.0016 'International Tables Vol C Tables 4.2.6.8 and 6.1.1.4'
H H 0.0000 0.0000 'International Tables Vol C Tables 4.2.6.8 and 6.1.1.4'
N N 0.0061 0.0033 'International Tables Vol C Tables 4.2.6.8 and 6.1.1.4'
O O 0.0106 0.0060 'International Tables Vol C Tables 4.2.6.8 and 6.1.1.4'
S S 0.1246 0.1234 'International Tables Vol C Tables 4.2.6.8 and 6.1.1.4'

loop_
_geom_angle_atom_site_label_1
_geom_angle_atom_site_label_2
_geom_angle_atom_site_label_3
_geom_angle
C14 C13 C18 117.5(6)
C14 C13 C12 122.0(6)
C18 C13 C12 120.5(6)
C15 C16 C17 121.7(7)
C15 C16 H16 119.2
C17 C16 H16 119.2
C16 C15 C14 118.5(7)
C16 C15 H15 120.7
C14 C15 H15 120.7
C18 C17 C16 118.2(7)
C18 C17 H17 120.9
C16 C17 H17 120.9
C15 C14 C13 122.5(8)
C15 C14 H14 118.8
C13 C14 H14 118.8
C35 C36 C31 122.6(6)
C35 C36 O7 114.7(6)
C31 C36 O7 122.7(5)
C36 C31 C32 117.6(6)
C36 C31 C30 120.5(6)
C32 C31 C30 121.8(6)
C32 C33 C34 119.0(6)
C32 C33 H33 120.5
C34 C33 H33 120.5
C35 C34 C33 120.4(6)
C35 C34 H34 119.8
C33 C34 H34 119.8
C36 C35 C34 119.1(6)
C36 C35 H35 120.4
C34 C35 H35 120.4
C33 C32 C31 121.2(7)
C33 C32 H32 119.4
C31 C32 H32 119.4
O7 C28 C29 111.6(5)
O7 C28 C26 103.7(5)
C29 C28 C26 115.0(5)
O7 C28 H28 102(4)
C29 C28 H28 112(3)
C26 C28 H28 112(3)
C31 C30 C29 110.3(5)
C31 C30 H30A 109.6
C29 C30 H30A 109.6
C31 C30 H30B 109.6
C29 C30 H30B 109.6
H30A C30 H30B 108.1
C10 C11 C12 110.7(5)
C10 C11 H11A 109.5
C12 C11 H11A 109.5
C10 C11 H11B 109.5
C12 C11 H11B 109.5
H11A C11 H11B 108.1
C13 C12 C11 111.2(5)
C13 C12 H12A 109.4
C11 C12 H12A 109.4
C13 C12 H12B 109.4
C11 C12 H12B 109.4
H12A C12 H12B 108.0
C28 C29 C30 107.9(5)
C28 C29 H29A 110.1
C30 C29 H29A 110.1
C28 C29 H29B 110.1
C30 C29 H29B 110.1
H29A C29 H29B 108.4
O3 C10 C11 109.8(5)
O3 C10 C8 105.4(5)
C11 C10 C8 114.2(5)
O3 C10 H10 106(3)
C11 C10 H10 113(3)
C8 C10 H10 108(3)
C2 C3 C4 121.7(6)
C2 C3 H3 119.1
C4 C3 H3 119.1
N1 C8 C9 110.9(5)
N1 C8 C10 107.1(5)
C9 C8 C10 114.5(5)
N1 C8 H8 100(4)
C9 C8 H8 105(4)
C10 C8 H8 119(3)
C2 C1 C6 118.9(6)
C2 C1 S1 119.6(5)
C6 C1 S1 121.5(5)
C5 C4 C3 118.4(6)
C5 C4 C7 121.5(6)
C3 C4 C7 120.1(6)
C1 C2 C3 119.4(6)
C1 C2 H2 120.3
C3 C2 H2 120.3
C1 C6 C5 121.5(6)
C1 C6 H6 119.2
C5 C6 H6 119.2
C4 C5 C6 120.0(7)
C4 C5 H5 120.0
C6 C5 H5 120.0
C19 C20 C21 120.0(6)
C19 C20 H20 120.0
C21 C20 H20 120.0
C20 C19 C24 119.0(6)
C20 C19 S2 120.0(5)
C24 C19 S2 120.9(5)
C23 C22 C21 118.3(6)
C23 C22 C25 121.1(6)
C21 C22 C25 120.6(7)
C23 C24 C19 120.7(6)
C23 C24 H24 119.7
C19 C24 H24 119.7
C20 C21 C22 121.2(6)
C20 C21 H21 119.4
C22 C21 H21 119.4
C24 C23 C22 120.8(6)
C24 C23 H23 119.6
C22 C23 H23 119.6
N2 C26 C27 112.8(5)
N2 C26 C28 107.3(5)
C27 C26 C28 115.6(5)
N2 C26 H26 106(4)
C27 C26 H26 104(4)
C28 C26 H26 111(3)
O8 C27 C26 110.6(5)
O8 C27 H27A 109.5
C26 C27 H27A 109.5
O8 C27 H27B 109.5
C26 C27 H27B 109.5
H27A C27 H27B 108.1
C27 O8 H8A 109(4)
O6 S2 O5 120.7(3)
O6 S2 N2 105.3(3)
O5 S2 N2 107.1(3)
O6 S2 C19 107.4(3)
O5 S2 C19 106.6(3)
N2 S2 C19 109.5(3)
O2 S1 O1 119.4(3)
O2 S1 N1 108.0(3)
O1 S1 N1 105.6(3)
O2 S1 C1 107.7(3)
O1 S1 C1 106.6(3)
N1 S1 C1 109.2(3)
C8 N1 S1 123.1(4)
C8 N1 H1A 129(6)
S1 N1 H1A 102(6)
C26 N2 S2 123.0(4)
C26 N2 H2A 112(5)
S2 N2 H2A 117(5)
O4 C9 C8 109.6(5)
O4 C9 H9A 109.7
C8 C9 H9A 109.7
O4 C9 H9B 109.7
C8 C9 H9B 109.7
H9A C9 H9B 108.2
C9 O4 H4A 114(6)
C22 C25 H25A 109.5
C22 C25 H25B 109.5
H25A C25 H25B 109.5
C22 C25 H25C 109.5
H25A C25 H25C 109.5
H25B C25 H25C 109.5
C4 C7 H7A 109.5
C4 C7 H7B 109.5
H7A C7 H7B 109.5
C4 C7 H7C 109.5
H7A C7 H7C 109.5
H7B C7 H7C 109.5
C18 O3 C10 115.5(4)
O3 C18 C17 115.2(6)
O3 C18 C13 123.2(5)
C17 C18 C13 121.6(7)
C36 O7 C28 117.4(5)

loop_
_geom_bond_atom_site_label_1
_geom_bond_atom_site_label_2
_geom_bond_distance
C13 C14 1.387(9)
C13 C18 1.400(9)
C13 C12 1.505(9)
C16 C15 1.374(10)
C16 C17 1.397(9)
C16 H16 0.9300
C15 C14 1.386(10)
C15 H15 0.9300
C17 C18 1.393(8)
C17 H17 0.9300
C14 H14 0.9300
C36 C35 1.368(9)
C36 C31 1.378(8)
C36 O7 1.400(7)
C31 C32 1.408(9)
C31 C30 1.500(9)
C33 C32 1.375(10)
C33 C34 1.404(9)
C33 H33 0.9300
C34 C35 1.382(9)
C34 H34 0.9300
C35 H35 0.9300
C32 H32 0.9300
C28 O7 1.448(7)
C28 C29 1.505(8)
C28 C26 1.528(8)
C28 H28 0.98(6)
C30 C29 1.548(9)
C30 H30A 0.9700
C30 H30B 0.9700
C11 C10 1.512(8)
C11 C12 1.526(8)
C11 H11A 0.9700
C11 H11B 0.9700
C12 H12A 0.9700
C12 H12B 0.9700
C29 H29A 0.9700
C29 H29B 0.9700
C10 O3 1.452(7)
C10 C8 1.532(8)
C10 H10 1.04(5)
C3 C2 1.390(8)
C3 C4 1.395(9)
C3 H3 0.9300
C8 N1 1.473(7)
C8 C9 1.515(8)
C8 H8 0.94(6)
C1 C2 1.383(8)
C1 C6 1.387(8)
C1 S1 1.766(6)
C4 C5 1.380(9)
C4 C7 1.500(9)
C2 H2 0.9300
C6 C5 1.389(9)
C6 H6 0.9300
C5 H5 0.9300
C20 C19 1.379(7)
C20 C21 1.380(9)
C20 H20 0.9300
C19 C24 1.388(8)
C19 S2 1.762(6)
C22 C23 1.378(9)
C22 C21 1.391(9)
C22 C25 1.523(9)
C24 C23 1.378(8)
C24 H24 0.9300
C21 H21 0.9300
C23 H23 0.9300
C26 N2 1.477(7)
C26 C27 1.494(8)
C26 H26 0.99(5)
C27 O8 1.435(7)
C27 H27A 0.9700
C27 H27B 0.9700
O8 H8A 0.78(6)
O1 S1 1.448(4)
S2 O6 1.450(4)
S2 O5 1.453(4)
S2 N2 1.611(5)
S1 O2 1.442(4)
S1 N1 1.616(5)
N1 H1A 0.98(8)
N2 H2A 0.81(6)
C9 O4 1.433(7)
C9 H9A 0.9700
C9 H9B 0.9700
O4 H4A 0.90(10)
C25 H25A 0.9600
C25 H25B 0.9600
C25 H25C 0.9600
C7 H7A 0.9600
C7 H7B 0.9600
C7 H7C 0.9600
O3 C18 1.386(7)
